data_4306166
loop_
_publ_author_name
'Fei Cheng'
'Sarah I. Friend'
'Andrew L. Hector'
'William Levason'
'Gillian Reid'
'Michael Webster'
'Wenjian Zhang'

_publ_contact_author_address
;   School of Chemistry
    University of Southampton
    Southampton SO17 1BJ, UK
;
_publ_contact_author_email wxl@soton.ac.uk
_publ_contact_author_fax '023 8059 3781'
_publ_contact_author_name 'Professor W. Levason'
_publ_contact_author_phone '023 8059 3792'
_publ_section_title
;
Preparation, Characterization, and Structural Systematics of Diphosphane
and Diarsane Complexes of Indium(III) Halides
;
_journal_name_full 'Inorganic Chemistry'
_journal_page_first 9691
_journal_page_last 9700
_journal_paper_doi 10.1021/ic801091n
_journal_volume 47
_journal_year 2008
_chemical_absolute_configuration unk
_chemical_formula_moiety 'C20 H32 Cl5 In2 P4 1+, Cl4 In 1-'
_chemical_formula_structural '((C10 H16 P2)2 In2 Cl5) (Cl4 In)'
_chemical_formula_sum 'C20 H32 Cl9 In3 P4'
_chemical_formula_weight 1059.85
_chemical_name_systematic
; 
 catena-pentachlorobis(1,2-bis(dimethylphosphino)benzene)diindium(III)
 tetrachloroindate(III)
;
_space_group_IT_number 1
_symmetry_cell_setting triclinic
_symmetry_Int_Tables_number 1
_symmetry_space_group_name_Hall 'P 1'
_symmetry_space_group_name_H-M 'P 1'
_atom_sites_solution_hydrogens geom
_atom_sites_solution_primary direct
_atom_sites_solution_secondary difmap
_audit_author_name 'Webster, M.'
_audit_creation_date 2007-12-19
_audit_creation_method 'SHELXL-97 + hand edit'
_cell_angle_alpha 101.94(2)
_cell_angle_beta 93.56(3)
_cell_angle_gamma 93.30(3)
_cell_formula_units_Z 1
_cell_length_a 8.047(4)
_cell_length_b 9.393(5)
_cell_length_c 12.944(7)
_cell_measurement_reflns_used 52292
_cell_measurement_temperature 120(2)
_cell_measurement_theta_max 27.48
_cell_measurement_theta_min 2.91
_cell_volume 952.9(9)
_computing_structure_refinement 'SHELXL-97 (Sheldrick, 1997)'
_computing_structure_solution 'SHELXS-97 (Sheldrick, 1997)'
_diffrn_ambient_temperature 120(2)
_diffrn_measured_fraction_theta_full 0.991
_diffrn_measured_fraction_theta_max 0.991
_diffrn_measurement_device_type 'Bruker-Nonius 95mm CCD camera on \k-goniostat'
_diffrn_measurement_method '\f & \w scans'
_diffrn_radiation_monochromator '10cm confocal mirrors'
_diffrn_radiation_source 'Bruker-Nonius FR591 rotating anode'
_diffrn_radiation_type MoK\a
_diffrn_radiation_wavelength 0.71073
_diffrn_reflns_av_R_equivalents 0.0703
_diffrn_reflns_av_sigmaI/netI 0.1078
_diffrn_reflns_limit_h_max 9
_diffrn_reflns_limit_h_min -9
_diffrn_reflns_limit_k_max 11
_diffrn_reflns_limit_k_min -11
_diffrn_reflns_limit_l_max 15
_diffrn_reflns_limit_l_min -15
_diffrn_reflns_number 14458
_diffrn_reflns_theta_full 25.99
_diffrn_reflns_theta_max 25.99
_diffrn_reflns_theta_min 2.91
_diffrn_standards_decay_% 0
_diffrn_standards_number 0
_exptl_absorpt_coefficient_mu 2.611
_exptl_absorpt_correction_T_max 1.0000
_exptl_absorpt_correction_T_min 0.7071
_exptl_absorpt_correction_type multi-scan
_exptl_absorpt_process_details 'G.M. Sheldrick, (2007). SADABS. Version 2007/2. Bruker AXS Inc.'
_exptl_crystal_colour colourless
_exptl_crystal_density_diffrn 1.847
_exptl_crystal_density_method 'not measured'
_exptl_crystal_description block
_exptl_crystal_F_000 512
_exptl_crystal_size_max 0.08
_exptl_crystal_size_mid 0.06
_exptl_crystal_size_min 0.03
_refine_diff_density_max 4.915
_refine_diff_density_min -1.110
_refine_diff_density_rms 0.275
_refine_ls_abs_structure_details 'Flack H D (1983), Acta Cryst. A39, 876-881'
_refine_ls_abs_structure_Flack 0.66(7)
_refine_ls_extinction_method none
_refine_ls_goodness_of_fit_ref 1.123
_refine_ls_hydrogen_treatment constr
_refine_ls_matrix_type full
_refine_ls_number_parameters 305
_refine_ls_number_reflns 6894
_refine_ls_number_restraints 37
_refine_ls_restrained_S_all 1.120
_refine_ls_R_factor_all 0.1189
_refine_ls_R_factor_gt 0.0796
_refine_ls_shift/su_max 0.002
_refine_ls_shift/su_mean 0.000
_refine_ls_structure_factor_coef Fsqd
_refine_ls_weighting_details 'w=1/[\s^2^(Fo^2^)+(0.0000P)^2^+22.4600P] where P=(Fo^2^+2Fc^2^)/3'
_refine_ls_weighting_scheme calc
_refine_ls_wR_factor_gt 0.1516
_refine_ls_wR_factor_ref 0.1708
_reflns_number_gt 5285
_reflns_number_total 6894
_reflns_threshold_expression I>2sigma(I)
_cod_data_source_file ic801091n_si_001_6.cif
_cod_data_source_block 07fc034
_cod_original_cell_volume 952.9(8)
_cod_database_code 4306166

loop_
_symmetry_equiv_pos_as_xyz
'x, y, z'

loop_
_atom_site_label
_atom_site_type_symbol
_atom_site_fract_x
_atom_site_fract_y
_atom_site_fract_z
_atom_site_U_iso_or_equiv
_atom_site_adp_type
_atom_site_occupancy
_atom_site_symmetry_multiplicity
_atom_site_calc_flag
_atom_site_refinement_flags
_atom_site_disorder_assembly
_atom_site_disorder_group
In1 In 0.13172(12) 0.98863(11) 0.36080(10) 0.0202(3) Uani 1 1 d . . .
In2 In 0.55143(12) 1.07131(11) 0.51276(10) 0.0202(3) Uani 1 1 d . . .
In3 In 0.46064(17) 0.58708(15) 0.91999(13) 0.0354(4) Uani 1 1 d . . .
Cl1 Cl -0.1595(7) 1.0280(7) 0.4375(6) 0.0264(8) Uani 1 1 d . . .
Cl2 Cl 0.1108(7) 0.7349(6) 0.3671(5) 0.0361(16) Uani 1 1 d . . .
Cl3 Cl 0.4331(6) 0.9915(5) 0.3141(4) 0.0229(11) Uani 1 1 d . . .
Cl4 Cl 0.2495(6) 1.0687(5) 0.5584(4) 0.0254(12) Uani 1 1 d . . .
Cl5 Cl 0.5709(7) 1.3273(5) 0.5052(4) 0.0280(13) Uani 1 1 d . . .
Cl6 Cl 0.4621(7) 0.8371(6) 0.9113(5) 0.0396(14) Uani 1 1 d . . .
Cl7 Cl 0.3079(8) 0.4451(7) 0.7746(6) 0.0580(18) Uani 1 1 d . . .
Cl8 Cl 0.3462(10) 0.5680(11) 1.0793(7) 0.091(3) Uani 1 1 d . . .
Cl9 Cl 0.7392(7) 0.5242(7) 0.9236(6) 0.0611(18) Uani 1 1 d . . .
P1 P -0.0392(7) 0.9504(5) 0.1781(4) 0.0236(12) Uani 1 1 d U . .
P2 P 0.1091(6) 1.2592(5) 0.3435(4) 0.0184(12) Uani 1 1 d U . .
P3 P 0.5708(7) 0.8010(6) 0.5318(5) 0.0256(14) Uani 1 1 d U . .
P4 P 0.7218(6) 1.1086(5) 0.6949(4) 0.0216(11) Uani 1 1 d U . .
C1 C 0.068(3) 0.920(3) 0.063(2) 0.058(8) Uani 1 1 d . . .
H1A H 0.1610 0.9943 0.0700 0.087 Uiso 1 1 calc R . .
H1B H -0.0081 0.9250 0.0020 0.087 Uiso 1 1 calc R . .
H1C H 0.1119 0.8230 0.0524 0.087 Uiso 1 1 calc R . .
C2 C -0.205(3) 0.811(2) 0.158(2) 0.038(6) Uani 1 1 d U . .
H2A H -0.2694 0.8227 0.2207 0.057 Uiso 1 1 calc R . .
H2B H -0.1587 0.7148 0.1459 0.057 Uiso 1 1 calc R . .
H2C H -0.2785 0.8174 0.0960 0.057 Uiso 1 1 calc R . .
C3 C -0.142(2) 1.1250(18) 0.1819(14) 0.015(3) Uani 1 1 d U . .
C4 C -0.271(2) 1.125(2) 0.1139(17) 0.027(4) Uani 1 1 d U . .
H4 H -0.3054 1.0373 0.0638 0.032 Uiso 1 1 calc R . .
C5 C -0.357(3) 1.246(2) 0.1130(19) 0.041(6) Uani 1 1 d U . .
H5 H -0.4557 1.2415 0.0679 0.050 Uiso 1 1 calc R . .
C6 C -0.292(2) 1.384(2) 0.1838(18) 0.032(5) Uani 1 1 d U . .
H6 H -0.3421 1.4732 0.1818 0.038 Uiso 1 1 calc R . .
C7 C -0.156(3) 1.380(2) 0.254(2) 0.042(6) Uani 1 1 d . . .
H7 H -0.1162 1.4670 0.3025 0.051 Uiso 1 1 calc R . .
C8 C -0.073(2) 1.251(2) 0.2549(15) 0.024(4) Uani 1 1 d U . .
C9 C 0.072(3) 1.3841(19) 0.4643(14) 0.024(4) Uani 1 1 d U . .
H9A H 0.1688 1.3918 0.5155 0.036 Uiso 1 1 calc R . .
H9B H -0.0273 1.3480 0.4939 0.036 Uiso 1 1 calc R . .
H9C H 0.0543 1.4804 0.4492 0.036 Uiso 1 1 calc R . .
C10 C 0.287(3) 1.338(2) 0.2830(17) 0.027(5) Uiso 1 1 d U . .
H10A H 0.3895 1.3434 0.3293 0.041 Uiso 1 1 calc R . .
H10B H 0.2642 1.4368 0.2744 0.041 Uiso 1 1 calc R . .
H10C H 0.3016 1.2767 0.2137 0.041 Uiso 1 1 calc R . .
C11 C 0.602(2) 0.669(2) 0.4105(17) 0.031(4) Uani 1 1 d U . .
H11A H 0.6900 0.7085 0.3731 0.046 Uiso 1 1 calc R . .
H11B H 0.4978 0.6504 0.3649 0.046 Uiso 1 1 calc R . .
H11C H 0.6345 0.5777 0.4285 0.046 Uiso 1 1 calc R . .
C12 C 0.408(2) 0.720(2) 0.5940(16) 0.024(4) Uani 1 1 d U . .
H12A H 0.3860 0.7864 0.6597 0.035 Uiso 1 1 calc R . .
H12B H 0.4433 0.6279 0.6103 0.035 Uiso 1 1 calc R . .
H12C H 0.3065 0.6998 0.5461 0.035 Uiso 1 1 calc R . .
C13 C 0.755(2) 0.8072(19) 0.6252(16) 0.020(3) Uani 1 1 d U . .
C14 C 0.833(2) 0.6794(19) 0.6271(14) 0.014(4) Uiso 1 1 d U . .
H14 H 0.7890 0.5897 0.5830 0.017 Uiso 1 1 calc R . .
C15 C 0.977(3) 0.684(2) 0.6944(17) 0.033(5) Uiso 1 1 d U . .
H15 H 1.0344 0.5975 0.6912 0.039 Uiso 1 1 calc R . .
C16 C 1.033(2) 0.7986(19) 0.7593(15) 0.016(4) Uiso 1 1 d U . .
H16 H 1.1251 0.7945 0.8081 0.019 Uiso 1 1 calc R . .
C17 C 0.962(3) 0.934(2) 0.7609(16) 0.028(4) Uani 1 1 d U . .
H17 H 1.0102 1.0215 0.8061 0.033 Uiso 1 1 calc R . .
C18 C 0.815(2) 0.936(2) 0.6928(18) 0.030(4) Uani 1 1 d U . .
C19 C 0.599(3) 1.143(2) 0.8135(15) 0.031(5) Uani 1 1 d U . .
H19A H 0.5465 1.2358 0.8178 0.047 Uiso 1 1 calc R . .
H19B H 0.6729 1.1485 0.8773 0.047 Uiso 1 1 calc R . .
H19C H 0.5121 1.0638 0.8077 0.047 Uiso 1 1 calc R . .
C20 C 0.890(2) 1.250(2) 0.7194(17) 0.028(4) Uani 1 1 d U . .
H20A H 0.8441 1.3452 0.7222 0.042 Uiso 1 1 calc R . .
H20B H 0.9655 1.2320 0.6622 0.042 Uiso 1 1 calc R . .
H20C H 0.9521 1.2503 0.7870 0.042 Uiso 1 1 calc R . .

loop_
_atom_site_aniso_label
_atom_site_aniso_U_11
_atom_site_aniso_U_22
_atom_site_aniso_U_33
_atom_site_aniso_U_23
_atom_site_aniso_U_13
_atom_site_aniso_U_12
In1 0.0176(7) 0.0173(6) 0.0253(8) 0.0038(6) 0.0009(6) 0.0008(5)
In2 0.0182(7) 0.0160(6) 0.0262(8) 0.0042(6) 0.0000(6) 0.0008(5)
In3 0.0355(8) 0.0315(7) 0.0390(9) 0.0085(7) -0.0020(6) 0.0033(6)
Cl1 0.0171(16) 0.0328(18) 0.032(2) 0.0125(16) 0.0052(14) 0.0016(13)
Cl2 0.033(3) 0.022(3) 0.053(4) 0.008(3) -0.003(3) -0.002(2)
Cl3 0.014(2) 0.033(3) 0.021(3) 0.004(2) 0.006(2) -0.001(2)
Cl4 0.022(3) 0.023(2) 0.032(3) 0.007(2) -0.002(2) 0.006(2)
Cl5 0.038(3) 0.017(2) 0.030(3) 0.011(2) -0.003(2) 0.002(2)
Cl6 0.046(3) 0.030(3) 0.040(3) 0.008(2) -0.011(3) -0.006(2)
Cl7 0.047(4) 0.061(4) 0.062(4) 0.006(3) -0.017(3) 0.012(3)
Cl8 0.072(5) 0.145(8) 0.088(6) 0.081(6) 0.030(4) 0.045(5)
Cl9 0.046(3) 0.053(3) 0.070(4) -0.018(3) -0.011(3) 0.015(3)
P1 0.026(3) 0.016(2) 0.028(3) 0.004(2) -0.002(2) 0.000(2)
P2 0.021(3) 0.013(2) 0.020(3) 0.001(2) 0.001(2) 0.000(2)
P3 0.020(3) 0.024(3) 0.032(4) 0.007(3) -0.002(2) 0.000(2)
P4 0.025(3) 0.021(2) 0.017(3) 0.000(2) 0.003(2) 0.003(2)
C1 0.044(15) 0.079(19) 0.063(19) 0.027(15) 0.038(14) 0.038(14)
C2 0.035(10) 0.021(6) 0.055(17) 0.012(11) -0.013(11) -0.008(6)
C3 0.007(7) 0.020(4) 0.019(9) 0.007(5) 0.006(4) -0.002(4)
C4 0.022(9) 0.027(6) 0.032(11) 0.013(7) -0.008(6) -0.004(6)
C5 0.058(12) 0.029(7) 0.040(13) 0.025(8) -0.028(9) 0.002(6)
C6 0.019(9) 0.030(6) 0.049(13) 0.016(7) -0.011(8) 0.009(7)
C7 0.053(14) 0.030(11) 0.047(15) 0.018(10) -0.007(11) 0.003(10)
C8 0.028(8) 0.025(5) 0.017(9) -0.005(6) 0.000(5) 0.013(6)
C9 0.050(13) 0.011(8) 0.012(6) 0.006(5) -0.002(6) 0.006(8)
C11 0.019(10) 0.035(11) 0.035(7) 0.002(6) 0.000(5) 0.000(8)
C12 0.015(6) 0.019(8) 0.035(10) 0.003(7) -0.001(6) 0.002(6)
C13 0.017(6) 0.015(4) 0.030(9) 0.014(5) 0.002(5) -0.003(5)
C17 0.033(10) 0.029(9) 0.024(11) 0.015(8) -0.007(6) -0.002(6)
C18 0.004(8) 0.025(4) 0.055(13) -0.002(5) -0.002(5) 0.002(5)
C19 0.034(11) 0.035(11) 0.020(9) -0.007(9) 0.007(7) 0.004(7)
C20 0.026(9) 0.025(6) 0.028(12) -0.005(9) -0.002(8) 0.000(5)

loop_
_atom_type_symbol
_atom_type_description
_atom_type_scat_dispersion_real
_atom_type_scat_dispersion_imag
_atom_type_scat_source
C C 0.0033 0.0016 'International Tables Vol C Tables 4.2.6.8 and 6.1.1.4'
H H 0.0000 0.0000 'International Tables Vol C Tables 4.2.6.8 and 6.1.1.4'
P P 0.1023 0.0942 'International Tables Vol C Tables 4.2.6.8 and 6.1.1.4'
Cl Cl 0.1484 0.1585 'International Tables Vol C Tables 4.2.6.8 and 6.1.1.4'
In In -0.7276 1.3100 'International Tables Vol C Tables 4.2.6.8 and 6.1.1.4'

loop_
_geom_angle_atom_site_label_1
_geom_angle_atom_site_label_2
_geom_angle_atom_site_label_3
_geom_angle
_geom_angle_site_symmetry_1
_geom_angle_site_symmetry_3
_geom_angle_publ_flag
Cl2 In1 Cl3 94.77(19) . . ?
Cl2 In1 P1 94.35(19) . . ?
Cl3 In1 P1 103.91(18) . . ?
Cl2 In1 P2 171.69(19) . . ?
Cl3 In1 P2 92.13(17) . . ?
P1 In1 P2 79.47(16) . . ?
Cl2 In1 Cl4 93.08(19) . . ?
Cl3 In1 Cl4 86.58(16) . . ?
P1 In1 Cl4 166.57(16) . . ?
P2 In1 Cl4 91.95(16) . . ?
Cl2 In1 Cl1 92.0(2) . . ?
Cl3 In1 Cl1 169.17(19) . . ?
P1 In1 Cl1 84.0(2) . . ?
P2 In1 Cl1 81.89(19) . . ?
Cl4 In1 Cl1 84.62(19) . . ?
Cl5 In2 Cl4 94.44(18) . . ?
Cl5 In2 Cl1 93.1(2) . 1_655 ?
Cl4 In2 Cl1 168.58(19) . 1_655 ?
Cl5 In2 P4 94.99(17) . . ?
Cl4 In2 P4 104.24(18) . . ?
Cl1 In2 P4 83.6(2) 1_655 . ?
Cl5 In2 P3 172.5(2) . . ?
Cl4 In2 P3 91.59(18) . . ?
Cl1 In2 P3 81.7(2) 1_655 . ?
P4 In2 P3 79.16(18) . . ?
Cl5 In2 Cl3 92.51(17) . . ?
Cl4 In2 Cl3 86.28(16) . . ?
Cl1 In2 Cl3 84.79(18) 1_655 . ?
P4 In2 Cl3 166.53(16) . . ?
P3 In2 Cl3 92.36(19) . . ?
Cl7 In3 Cl8 112.2(3) . . ?
Cl7 In3 Cl9 110.3(2) . . ?
Cl8 In3 Cl9 110.2(3) . . ?
Cl7 In3 Cl6 110.2(2) . . ?
Cl8 In3 Cl6 106.2(3) . . ?
Cl9 In3 Cl6 107.6(2) . . ?
In2 Cl1 In1 179.1(3) 1_455 . ?
In1 Cl3 In2 93.40(16) . . ?
In2 Cl4 In1 93.74(18) . . ?
C1 P1 C2 106.2(13) . . ?
C1 P1 C3 106.4(10) . . ?
C2 P1 C3 105.7(9) . . ?
C1 P1 In1 118.6(9) . . ?
C2 P1 In1 114.3(9) . . ?
C3 P1 In1 104.7(6) . . ?
C8 P2 C9 106.7(9) . . ?
C8 P2 C10 107.4(10) . . ?
C9 P2 C10 108.5(10) . . ?
C8 P2 In1 103.6(7) . . ?
C9 P2 In1 115.0(6) . . ?
C10 P2 In1 115.0(7) . . ?
C12 P3 C11 106.1(10) . . ?
C12 P3 C13 102.7(9) . . ?
C11 P3 C13 108.0(10) . . ?
C12 P3 In2 118.4(7) . . ?
C11 P3 In2 116.0(8) . . ?
C13 P3 In2 104.3(6) . . ?
C20 P4 C18 107.4(9) . . ?
C20 P4 C19 106.0(10) . . ?
C18 P4 C19 106.7(10) . . ?
C20 P4 In2 115.7(7) . . ?
C18 P4 In2 104.6(7) . . ?
C19 P4 In2 115.9(7) . . ?
P1 C1 H1A 109.5 . . ?
P1 C1 H1B 109.5 . . ?
H1A C1 H1B 109.5 . . ?
P1 C1 H1C 109.5 . . ?
H1A C1 H1C 109.5 . . ?
H1B C1 H1C 109.5 . . ?
P1 C2 H2A 109.5 . . ?
P1 C2 H2B 109.5 . . ?
H2A C2 H2B 109.5 . . ?
P1 C2 H2C 109.5 . . ?
H2A C2 H2C 109.5 . . ?
H2B C2 H2C 109.5 . . ?
C4 C3 C8 123.8(18) . . ?
C4 C3 P1 118.2(14) . . ?
C8 C3 P1 117.9(13) . . ?
C3 C4 C5 122(2) . . ?
C3 C4 H4 118.9 . . ?
C5 C4 H4 118.9 . . ?
C4 C5 C6 118.3(19) . . ?
C4 C5 H5 120.9 . . ?
C6 C5 H5 120.9 . . ?
C7 C6 C5 117.4(19) . . ?
C7 C6 H6 121.3 . . ?
C5 C6 H6 121.3 . . ?
C6 C7 C8 123(2) . . ?
C6 C7 H7 118.6 . . ?
C8 C7 H7 118.6 . . ?
C3 C8 C7 115.3(18) . . ?
C3 C8 P2 125.5(14) . . ?
C7 C8 P2 119.2(15) . . ?
P2 C9 H9A 109.5 . . ?
P2 C9 H9B 109.5 . . ?
H9A C9 H9B 109.5 . . ?
P2 C9 H9C 109.5 . . ?
H9A C9 H9C 109.5 . . ?
H9B C9 H9C 109.5 . . ?
P2 C10 H10A 109.5 . . ?
P2 C10 H10B 109.5 . . ?
H10A C10 H10B 109.5 . . ?
P2 C10 H10C 109.5 . . ?
H10A C10 H10C 109.5 . . ?
H10B C10 H10C 109.5 . . ?
P3 C11 H11A 109.5 . . ?
P3 C11 H11B 109.5 . . ?
H11A C11 H11B 109.5 . . ?
P3 C11 H11C 109.5 . . ?
H11A C11 H11C 109.5 . . ?
H11B C11 H11C 109.5 . . ?
P3 C12 H12A 109.5 . . ?
P3 C12 H12B 109.5 . . ?
H12A C12 H12B 109.5 . . ?
P3 C12 H12C 109.5 . . ?
H12A C12 H12C 109.5 . . ?
H12B C12 H12C 109.5 . . ?
C18 C13 C14 119.9(16) . . ?
C18 C13 P3 121.1(14) . . ?
C14 C13 P3 119.0(14) . . ?
C13 C14 C15 119.6(18) . . ?
C13 C14 H14 120.2 . . ?
C15 C14 H14 120.2 . . ?
C16 C15 C14 122(2) . . ?
C16 C15 H15 118.9 . . ?
C14 C15 H15 118.9 . . ?
C15 C16 C17 121(2) . . ?
C15 C16 H16 119.3 . . ?
C17 C16 H16 119.3 . . ?
C16 C17 C18 118.4(18) . . ?
C16 C17 H17 120.8 . . ?
C18 C17 H17 120.8 . . ?
C13 C18 C17 118.3(17) . . ?
C13 C18 P4 123.0(14) . . ?
C17 C18 P4 118.7(15) . . ?
P4 C19 H19A 109.5 . . ?
P4 C19 H19B 109.5 . . ?
H19A C19 H19B 109.5 . . ?
P4 C19 H19C 109.5 . . ?
H19A C19 H19C 109.5 . . ?
H19B C19 H19C 109.5 . . ?
P4 C20 H20A 109.5 . . ?
P4 C20 H20B 109.5 . . ?
H20A C20 H20B 109.5 . . ?
P4 C20 H20C 109.5 . . ?
H20A C20 H20C 109.5 . . ?
H20B C20 H20C 109.5 . . ?

loop_
_geom_bond_atom_site_label_1
_geom_bond_atom_site_label_2
_geom_bond_distance
_geom_bond_site_symmetry_2
_geom_bond_publ_flag
In1 Cl2 2.398(6) . ?
In1 Cl3 2.536(5) . ?
In1 P1 2.608(6) . ?
In1 P2 2.612(5) . ?
In1 Cl4 2.613(5) . ?
In1 Cl1 2.618(6) . ?
In2 Cl5 2.423(5) . ?
In2 Cl4 2.536(5) . ?
In2 Cl1 2.599(6) 1_655 ?
In2 P4 2.601(5) . ?
In2 P3 2.614(6) . ?
In2 Cl3 2.627(5) . ?
In3 Cl7 2.306(7) . ?
In3 Cl8 2.346(8) . ?
In3 Cl9 2.351(6) . ?
In3 Cl6 2.374(6) . ?
Cl1 In2 2.599(6) 1_455 ?
P1 C1 1.75(2) . ?
P1 C2 1.79(2) . ?
P1 C3 1.873(18) . ?
P2 C8 1.791(19) . ?
P2 C9 1.803(19) . ?
P2 C10 1.86(2) . ?
P3 C12 1.79(2) . ?
P3 C11 1.83(2) . ?
P3 C13 1.842(19) . ?
P4 C20 1.808(19) . ?
P4 C18 1.821(19) . ?
P4 C19 1.86(2) . ?
C1 H1A 0.9800 . ?
C1 H1B 0.9800 . ?
C1 H1C 0.9800 . ?
C2 H2A 0.9800 . ?
C2 H2B 0.9800 . ?
C2 H2C 0.9800 . ?
C3 C4 1.32(2) . ?
C3 C8 1.41(2) . ?
C4 C5 1.37(3) . ?
C4 H4 0.9500 . ?
C5 C6 1.47(3) . ?
C5 H5 0.9500 . ?
C6 C7 1.38(3) . ?
C6 H6 0.9500 . ?
C7 C8 1.42(3) . ?
C7 H7 0.9500 . ?
C9 H9A 0.9800 . ?
C9 H9B 0.9800 . ?
C9 H9C 0.9800 . ?
C10 H10A 0.9800 . ?
C10 H10B 0.9800 . ?
C10 H10C 0.9800 . ?
C11 H11A 0.9800 . ?
C11 H11B 0.9800 . ?
C11 H11C 0.9800 . ?
C12 H12A 0.9800 . ?
C12 H12B 0.9800 . ?
C12 H12C 0.9800 . ?
C13 C18 1.38(3) . ?
C13 C14 1.39(2) . ?
C14 C15 1.40(3) . ?
C14 H14 0.9500 . ?
C15 C16 1.26(3) . ?
C15 H15 0.9500 . ?
C16 C17 1.42(3) . ?
C16 H16 0.9500 . ?
C17 C18 1.43(3) . ?
C17 H17 0.9500 . ?
C19 H19A 0.9800 . ?
C19 H19B 0.9800 . ?
C19 H19C 0.9800 . ?
C20 H20A 0.9800 . ?
C20 H20B 0.9800 . ?
C20 H20C 0.9800 . ?
